data_4087286
loop_
_publ_author_name
'He, Jiao'
'Deng, Cheng-Long'
'Li, Yao'
'Li, Yu-Long'
'Wu, Yu'
'Zou, Li-Ke'
'Mu, Chao'
'Luo, Qiang'
'Xie, Bin'
'Wei, Jian'
'Hu, Jing-Wen'
'Zhao, Pei-Hua'
'Zheng, Wen'

_publ_section_title
;
 A New Route to the Synthesis of Phosphine-Substituted Diiron Aza- and
 Oxadithiolate Complexes
;
_journal_issue 7
_journal_name_full Organometallics
_journal_page_first 1322
_journal_paper_doi 10.1021/acs.organomet.7b00040
_journal_volume 36
_journal_year 2017
_chemical_formula_sum 'C31 H25 Fe2 N2 O5 P S2'
_chemical_formula_weight 712.32
_chemical_name_systematic
; 
 ? 
;
_space_group_IT_number 2
_symmetry_cell_setting triclinic
_symmetry_space_group_name_Hall '-P 1'
_symmetry_space_group_name_H-M 'P -1'
_atom_sites_solution_hydrogens geom
_atom_sites_solution_primary direct
_atom_sites_solution_secondary difmap
_audit_creation_method SHELXL-97
_cell_angle_alpha 73.7210(10)
_cell_angle_beta 77.6610(10)
_cell_angle_gamma 88.3340(10)
_cell_formula_units_Z 2
_cell_length_a 9.2246(9)
_cell_length_b 10.1918(10)
_cell_length_c 17.2570(18)
_cell_measurement_reflns_used 7524
_cell_measurement_temperature 100(2)
_cell_measurement_theta_max 27.5596
_cell_measurement_theta_min 2.2612
_cell_volume 1520.6(3)
_computing_structure_refinement 'SHELXL-97 (Sheldrick, 1997)'
_computing_structure_solution 'SHELXS-97 (Sheldrick, 1990)'
_diffrn_ambient_temperature 100(2)
_diffrn_measured_fraction_theta_full 0.994
_diffrn_measured_fraction_theta_max 0.994
_diffrn_measurement_device_type bruker-CCD
_diffrn_radiation_monochromator graphite
_diffrn_radiation_source 'fine-focus sealed tube'
_diffrn_radiation_type MoK\a
_diffrn_radiation_wavelength 0.71073
_diffrn_reflns_av_R_equivalents 0.0174
_diffrn_reflns_av_sigmaI/netI 0.0251
_diffrn_reflns_limit_h_max 10
_diffrn_reflns_limit_h_min -10
_diffrn_reflns_limit_k_max 12
_diffrn_reflns_limit_k_min -12
_diffrn_reflns_limit_l_max 20
_diffrn_reflns_limit_l_min -20
_diffrn_reflns_number 10531
_diffrn_reflns_theta_full 25.01
_diffrn_reflns_theta_max 25.01
_diffrn_reflns_theta_min 2.26
_exptl_absorpt_coefficient_mu 1.187
_exptl_absorpt_correction_T_max 0.8327
_exptl_absorpt_correction_T_min 0.8147
_exptl_absorpt_correction_type multi-scan
_exptl_absorpt_process_details sadabs
_exptl_crystal_colour yellow
_exptl_crystal_density_diffrn 1.556
_exptl_crystal_density_method 'not measured'
_exptl_crystal_description block
_exptl_crystal_F_000 728
_exptl_crystal_size_max 0.18
_exptl_crystal_size_mid 0.17
_exptl_crystal_size_min 0.16
_refine_diff_density_max 0.317
_refine_diff_density_min -0.348
_refine_diff_density_rms 0.068
_refine_ls_extinction_method none
_refine_ls_goodness_of_fit_ref 1.078
_refine_ls_hydrogen_treatment mixed
_refine_ls_matrix_type full
_refine_ls_number_parameters 388
_refine_ls_number_reflns 5318
_refine_ls_number_restraints 0
_refine_ls_restrained_S_all 1.078
_refine_ls_R_factor_all 0.0302
_refine_ls_R_factor_gt 0.0262
_refine_ls_shift/su_max 0.001
_refine_ls_shift/su_mean 0.000
_refine_ls_structure_factor_coef Fsqd
_refine_ls_weighting_details 'calc w=1/[\s^2^(Fo^2^)+(0.0285P)^2^+1.0603P] where P=(Fo^2^+2Fc^2^)/3'
_refine_ls_weighting_scheme calc
_refine_ls_wR_factor_gt 0.0639
_refine_ls_wR_factor_ref 0.0662
_reflns_number_gt 4813
_reflns_number_total 5318
_reflns_threshold_expression >2sigma(I)
_cod_data_source_file om7b00040_si_002.cif
_cod_data_source_block 7
_cod_original_sg_symbol_H-M P-1
_cod_database_code 4087286

loop_
_symmetry_equiv_pos_as_xyz
'x, y, z'
'-x, -y, -z'

loop_
_atom_site_label
_atom_site_type_symbol
_atom_site_fract_x
_atom_site_fract_y
_atom_site_fract_z
_atom_site_U_iso_or_equiv
_atom_site_adp_type
_atom_site_occupancy
_atom_site_symmetry_multiplicity
_atom_site_calc_flag
_atom_site_refinement_flags
P1 P 0.59112(5) 0.68625(5) 0.14545(3) 0.01422(11) Uani 1 1 d .
Fe1 Fe 0.50213(3) 0.27167(3) 0.350637(17) 0.01624(8) Uani 1 1 d .
Fe2 Fe 0.59755(3) 0.47754(3) 0.231905(16) 0.01406(8) Uani 1 1 d .
S1 S 0.55348(5) 0.47656(5) 0.36825(3) 0.01721(11) Uani 1 1 d .
S2 S 0.35815(5) 0.39808(5) 0.26560(3) 0.01618(11) Uani 1 1 d .
O1 O 0.3578(2) 0.11692(19) 0.52059(11) 0.0482(5) Uani 1 1 d .
O2 O 0.45634(18) 0.05974(18) 0.27246(12) 0.0360(4) Uani 1 1 d .
O3 O 0.80544(18) 0.18433(18) 0.35979(11) 0.0352(4) Uani 1 1 d .
O4 O 0.91273(17) 0.49408(18) 0.23336(10) 0.0335(4) Uani 1 1 d .
O5 O 0.65714(18) 0.34681(17) 0.09834(10) 0.0307(4) Uani 1 1 d .
C1 C 0.4056(3) 0.1811(2) 0.45467(14) 0.0286(5) Uani 1 1 d .
C2 C 0.4761(2) 0.1406(2) 0.30409(14) 0.0223(5) Uani 1 1 d .
C3 C 0.6866(3) 0.2190(2) 0.35834(13) 0.0235(5) Uani 1 1 d .
C4 C 0.7900(2) 0.4907(2) 0.23084(12) 0.0208(4) Uani 1 1 d .
C5 C 0.6335(2) 0.3979(2) 0.15089(13) 0.0193(4) Uani 1 1 d .
C6 C 0.6792(2) 0.8305(2) 0.16358(12) 0.0161(4) Uani 1 1 d .
C7 C 0.7037(2) 0.8211(2) 0.24172(12) 0.0197(4) Uani 1 1 d .
H7A H 0.6732 0.7405 0.2857 0.024 Uiso 1 1 calc R
C8 C 0.7725(2) 0.9292(2) 0.25555(13) 0.0235(5) Uani 1 1 d .
H8A H 0.7875 0.9232 0.3092 0.028 Uiso 1 1 calc R
C9 C 0.8192(2) 1.0455(2) 0.19134(13) 0.0231(5) Uani 1 1 d .
H9A H 0.8676 1.1189 0.2007 0.028 Uiso 1 1 calc R
C10 C 0.7956(2) 1.0553(2) 0.11322(13) 0.0243(5) Uani 1 1 d .
H10A H 0.8278 1.1354 0.0692 0.029 Uiso 1 1 calc R
C11 C 0.7253(2) 0.9490(2) 0.09923(13) 0.0201(4) Uani 1 1 d .
H11A H 0.7083 0.9565 0.0458 0.024 Uiso 1 1 calc R
C12 C 0.6923(2) 0.6968(2) 0.03889(12) 0.0163(4) Uani 1 1 d .
C13 C 0.9124(2) 0.6550(2) -0.04329(15) 0.0280(5) Uani 1 1 d .
H13A H 1.0120 0.6262 -0.0485 0.034 Uiso 1 1 calc R
C14 C 0.8560(3) 0.6966(2) -0.11350(14) 0.0282(5) Uani 1 1 d .
H14A H 0.9143 0.6936 -0.1655 0.034 Uiso 1 1 calc R
C15 C 0.7132(3) 0.7428(2) -0.10699(13) 0.0283(5) Uani 1 1 d .
H15A H 0.6723 0.7736 -0.1548 0.034 Uiso 1 1 calc R
C16 C 0.6296(2) 0.7439(2) -0.02998(13) 0.0226(5) Uani 1 1 d .
H16A H 0.5314 0.7763 -0.0245 0.027 Uiso 1 1 calc R
C17 C 0.4068(2) 0.7444(2) 0.12982(12) 0.0165(4) Uani 1 1 d .
C18 C 0.3480(2) 0.8643(2) 0.14398(12) 0.0205(4) Uani 1 1 d .
H18A H 0.4066 0.9245 0.1590 0.025 Uiso 1 1 calc R
C19 C 0.2030(2) 0.8966(2) 0.13626(14) 0.0254(5) Uani 1 1 d .
H19A H 0.1630 0.9791 0.1457 0.030 Uiso 1 1 calc R
C20 C 0.1171(2) 0.8090(2) 0.11489(13) 0.0248(5) Uani 1 1 d .
H20A H 0.0175 0.8301 0.1109 0.030 Uiso 1 1 calc R
C21 C 0.1769(2) 0.6899(2) 0.09921(12) 0.0223(5) Uani 1 1 d .
H21A H 0.1188 0.6307 0.0832 0.027 Uiso 1 1 calc R
C22 C 0.3202(2) 0.6572(2) 0.10673(12) 0.0184(4) Uani 1 1 d .
H22A H 0.3604 0.5754 0.0962 0.022 Uiso 1 1 calc R
C23 C 0.3771(2) 0.5548(2) 0.40830(13) 0.0225(5) Uani 1 1 d .
H23A H 0.3692 0.5430 0.4680 0.027 Uiso 1 1 calc R
H23B H 0.3852 0.6543 0.3805 0.027 Uiso 1 1 calc R
C24 C 0.2386(2) 0.5177(2) 0.31393(12) 0.0198(4) Uani 1 1 d .
H24A H 0.2703 0.6127 0.2814 0.024 Uiso 1 1 calc R
H24B H 0.1348 0.5037 0.3103 0.024 Uiso 1 1 calc R
C25 C 0.1562(2) 0.3955(2) 0.46024(13) 0.0202(4) Uani 1 1 d .
C26 C 0.0787(2) 0.2981(2) 0.44063(13) 0.0245(5) Uani 1 1 d .
H26A H 0.0863 0.3014 0.3843 0.029 Uiso 1 1 calc R
C27 C -0.0095(2) 0.1965(3) 0.50219(14) 0.0288(5) Uani 1 1 d .
H27A H -0.0608 0.1312 0.4872 0.035 Uiso 1 1 calc R
C28 C -0.0245(2) 0.1881(3) 0.58535(14) 0.0294(5) Uani 1 1 d .
C29 C 0.0508(2) 0.2877(3) 0.60424(13) 0.0273(5) Uani 1 1 d .
H29A H 0.0408 0.2855 0.6605 0.033 Uiso 1 1 calc R
C30 C 0.1390(2) 0.3892(2) 0.54415(13) 0.0227(5) Uani 1 1 d .
H30A H 0.1885 0.4554 0.5594 0.027 Uiso 1 1 calc R
C31 C -0.1196(3) 0.0753(3) 0.65132(16) 0.0470(7) Uani 1 1 d .
H31A H -0.1622 0.0163 0.6252 0.070 Uiso 1 1 calc R
H31B H -0.1997 0.1155 0.6837 0.070 Uiso 1 1 calc R
H31C H -0.0584 0.0209 0.6878 0.070 Uiso 1 1 calc R
N1 N 0.8336(2) 0.65292(19) 0.03308(11) 0.0261(4) Uani 1 1 d .
N2 N 0.24209(19) 0.50264(18) 0.39816(10) 0.0198(4) Uani 1 1 d .

loop_
_atom_site_aniso_label
_atom_site_aniso_U_11
_atom_site_aniso_U_22
_atom_site_aniso_U_33
_atom_site_aniso_U_23
_atom_site_aniso_U_13
_atom_site_aniso_U_12
P1 0.0149(2) 0.0138(3) 0.0142(2) -0.0033(2) -0.00439(19) -0.00073(19)
Fe1 0.01751(15) 0.01417(15) 0.01606(15) -0.00213(12) -0.00415(11) -0.00063(11)
Fe2 0.01405(15) 0.01362(15) 0.01423(15) -0.00284(11) -0.00375(11) -0.00052(11)
S1 0.0184(3) 0.0181(3) 0.0161(2) -0.0044(2) -0.00607(19) -0.0015(2)
S2 0.0159(2) 0.0178(3) 0.0155(2) -0.00459(19) -0.00442(19) -0.00084(19)
O1 0.0538(12) 0.0418(11) 0.0265(10) 0.0119(8) 0.0098(8) 0.0144(9)
O2 0.0267(9) 0.0313(10) 0.0598(12) -0.0273(9) -0.0109(8) 0.0006(7)
O3 0.0284(9) 0.0354(10) 0.0483(11) -0.0142(8) -0.0200(8) 0.0094(8)
O4 0.0177(9) 0.0472(11) 0.0318(9) -0.0029(8) -0.0080(7) -0.0022(7)
O5 0.0387(9) 0.0291(9) 0.0271(9) -0.0158(7) -0.0028(7) 0.0022(7)
C1 0.0300(12) 0.0235(12) 0.0281(13) -0.0037(10) -0.0028(10) 0.0077(10)
C2 0.0145(10) 0.0207(11) 0.0293(12) -0.0040(10) -0.0037(9) 0.0003(8)
C3 0.0287(13) 0.0204(11) 0.0230(11) -0.0059(9) -0.0093(9) 0.0008(9)
C4 0.0239(12) 0.0202(11) 0.0163(10) -0.0018(8) -0.0041(8) -0.0006(9)
C5 0.0169(10) 0.0147(10) 0.0238(11) -0.0012(9) -0.0042(8) -0.0005(8)
C6 0.0147(10) 0.0143(10) 0.0202(10) -0.0054(8) -0.0045(8) 0.0007(8)
C7 0.0235(11) 0.0172(11) 0.0173(10) -0.0030(8) -0.0045(8) 0.0007(8)
C8 0.0259(11) 0.0243(12) 0.0233(11) -0.0091(9) -0.0088(9) 0.0038(9)
C9 0.0221(11) 0.0197(11) 0.0302(12) -0.0113(9) -0.0053(9) -0.0025(9)
C10 0.0283(12) 0.0168(11) 0.0245(11) -0.0031(9) -0.0016(9) -0.0029(9)
C11 0.0236(11) 0.0175(11) 0.0191(10) -0.0038(8) -0.0060(9) 0.0002(8)
C12 0.0193(10) 0.0110(10) 0.0179(10) -0.0039(8) -0.0020(8) -0.0033(8)
C13 0.0198(11) 0.0231(12) 0.0359(13) -0.0065(10) 0.0027(10) -0.0001(9)
C14 0.0337(13) 0.0236(12) 0.0237(12) -0.0105(10) 0.0081(10) -0.0091(10)
C15 0.0380(13) 0.0306(13) 0.0182(11) -0.0087(10) -0.0067(10) -0.0055(10)
C16 0.0252(11) 0.0234(12) 0.0211(11) -0.0077(9) -0.0069(9) 0.0005(9)
C17 0.0168(10) 0.0196(11) 0.0113(9) -0.0014(8) -0.0031(8) -0.0015(8)
C18 0.0212(11) 0.0208(11) 0.0196(10) -0.0060(9) -0.0041(8) -0.0002(9)
C19 0.0225(11) 0.0245(12) 0.0282(12) -0.0083(10) -0.0028(9) 0.0058(9)
C20 0.0157(10) 0.0310(13) 0.0251(11) -0.0026(10) -0.0061(9) 0.0031(9)
C21 0.0222(11) 0.0250(12) 0.0186(11) -0.0021(9) -0.0065(9) -0.0061(9)
C22 0.0218(11) 0.0168(10) 0.0157(10) -0.0030(8) -0.0042(8) -0.0012(8)
C23 0.0243(11) 0.0223(11) 0.0232(11) -0.0113(9) -0.0034(9) 0.0021(9)
C24 0.0184(10) 0.0211(11) 0.0192(10) -0.0047(9) -0.0048(8) 0.0047(8)
C25 0.0152(10) 0.0253(11) 0.0203(11) -0.0075(9) -0.0035(8) 0.0053(8)
C26 0.0218(11) 0.0329(13) 0.0194(11) -0.0080(9) -0.0049(9) -0.0006(9)
C27 0.0232(12) 0.0363(14) 0.0259(12) -0.0065(10) -0.0047(9) -0.0050(10)
C28 0.0185(11) 0.0394(14) 0.0251(12) -0.0032(10) -0.0014(9) 0.0009(10)
C29 0.0242(11) 0.0406(14) 0.0160(11) -0.0078(10) -0.0028(9) 0.0090(10)
C30 0.0208(11) 0.0287(12) 0.0219(11) -0.0117(9) -0.0064(9) 0.0073(9)
C31 0.0383(15) 0.064(2) 0.0290(14) -0.0019(13) 0.0011(11) -0.0160(14)
N1 0.0217(10) 0.0245(10) 0.0270(10) -0.0024(8) -0.0005(8) -0.0014(8)
N2 0.0189(9) 0.0229(10) 0.0188(9) -0.0072(7) -0.0050(7) 0.0019(7)

loop_
_atom_type_symbol
_atom_type_description
_atom_type_scat_dispersion_real
_atom_type_scat_dispersion_imag
_atom_type_scat_source
C C 0.0033 0.0016 'International Tables Vol C Tables 4.2.6.8 and 6.1.1.4'
H H 0.0000 0.0000 'International Tables Vol C Tables 4.2.6.8 and 6.1.1.4'
Fe Fe 0.3463 0.8444 'International Tables Vol C Tables 4.2.6.8 and 6.1.1.4'
N N 0.0061 0.0033 'International Tables Vol C Tables 4.2.6.8 and 6.1.1.4'
O O 0.0106 0.0060 'International Tables Vol C Tables 4.2.6.8 and 6.1.1.4'
P P 0.1023 0.0942 'International Tables Vol C Tables 4.2.6.8 and 6.1.1.4'
S S 0.1246 0.1234 'International Tables Vol C Tables 4.2.6.8 and 6.1.1.4'

loop_
_geom_angle_atom_site_label_1
_geom_angle_atom_site_label_2
_geom_angle_atom_site_label_3
_geom_angle
C6 P1 C17 105.07(9)
C6 P1 C12 100.58(9)
C17 P1 C12 102.18(9)
C6 P1 Fe2 118.71(7)
C17 P1 Fe2 115.93(7)
C12 P1 Fe2 112.10(6)
C2 Fe1 C3 91.58(9)
C2 Fe1 C1 96.33(10)
C3 Fe1 C1 98.65(10)
C2 Fe1 S1 162.25(7)
C3 Fe1 S1 90.33(7)
C1 Fe1 S1 100.82(8)
C2 Fe1 S2 84.64(7)
C3 Fe1 S2 145.11(7)
C1 Fe1 S2 116.25(7)
S1 Fe1 S2 83.72(2)
C2 Fe1 Fe2 105.10(7)
C3 Fe1 Fe2 91.84(7)
C1 Fe1 Fe2 155.86(7)
S1 Fe1 Fe2 57.192(16)
S2 Fe1 Fe2 56.255(16)
C5 Fe2 C4 92.09(9)
C5 Fe2 P1 93.20(7)
C4 Fe2 P1 94.54(7)
C5 Fe2 S2 89.40(7)
C4 Fe2 S2 161.49(7)
P1 Fe2 S2 103.80(2)
C5 Fe2 S1 153.58(7)
C4 Fe2 S1 86.99(7)
P1 Fe2 S1 113.21(2)
S2 Fe2 S1 83.537(19)
C5 Fe2 Fe1 98.89(7)
C4 Fe2 Fe1 104.59(7)
P1 Fe2 Fe1 156.870(19)
S2 Fe2 Fe1 56.998(15)
S1 Fe2 Fe1 56.131(16)
C23 S1 Fe1 109.97(7)
C23 S1 Fe2 116.42(7)
Fe1 S1 Fe2 66.677(17)
C24 S2 Fe2 108.66(7)
C24 S2 Fe1 112.38(7)
Fe2 S2 Fe1 66.746(17)
O1 C1 Fe1 173.1(2)
O2 C2 Fe1 177.5(2)
O3 C3 Fe1 176.9(2)
O4 C4 Fe2 176.80(19)
O5 C5 Fe2 179.7(2)
C7 C6 C11 119.44(18)
C7 C6 P1 119.86(15)
C11 C6 P1 120.68(15)
C8 C7 C6 120.15(19)
C8 C7 H7A 119.9
C6 C7 H7A 119.9
C9 C8 C7 120.0(2)
C9 C8 H8A 120.0
C7 C8 H8A 120.0
C8 C9 C10 120.1(2)
C8 C9 H9A 119.9
C10 C9 H9A 119.9
C11 C10 C9 120.2(2)
C11 C10 H10A 119.9
C9 C10 H10A 119.9
C10 C11 C6 120.05(19)
C10 C11 H11A 120.0
C6 C11 H11A 120.0
N1 C12 C16 122.20(18)
N1 C12 P1 114.46(14)
C16 C12 P1 123.34(16)
N1 C13 C14 123.6(2)
N1 C13 H13A 118.2
C14 C13 H13A 118.2
C13 C14 C15 118.6(2)
C13 C14 H14A 120.7
C15 C14 H14A 120.7
C14 C15 C16 119.5(2)
C14 C15 H15A 120.3
C16 C15 H15A 120.3
C15 C16 C12 118.8(2)
C15 C16 H16A 120.6
C12 C16 H16A 120.6
C18 C17 C22 119.57(19)
C18 C17 P1 123.45(16)
C22 C17 P1 116.88(15)
C17 C18 C19 120.0(2)
C17 C18 H18A 120.0
C19 C18 H18A 120.0
C20 C19 C18 120.2(2)
C20 C19 H19A 119.9
C18 C19 H19A 119.9
C19 C20 C21 119.8(2)
C19 C20 H20A 120.1
C21 C20 H20A 120.1
C22 C21 C20 120.3(2)
C22 C21 H21A 119.9
C20 C21 H21A 119.9
C21 C22 C17 120.1(2)
C21 C22 H22A 120.0
C17 C22 H22A 120.0
N2 C23 S1 116.87(14)
N2 C23 H23A 108.1
S1 C23 H23A 108.1
N2 C23 H23B 108.1
S1 C23 H23B 108.1
H23A C23 H23B 107.3
N2 C24 S2 114.85(14)
N2 C24 H24A 108.6
S2 C24 H24A 108.6
N2 C24 H24B 108.6
S2 C24 H24B 108.6
H24A C24 H24B 107.5
C26 C25 C30 117.8(2)
C26 C25 N2 121.59(18)
C30 C25 N2 120.51(19)
C27 C26 C25 120.9(2)
C27 C26 H26A 119.5
C25 C26 H26A 119.5
C26 C27 C28 121.6(2)
C26 C27 H27A 119.2
C28 C27 H27A 119.2
C27 C28 C29 117.1(2)
C27 C28 C31 120.6(2)
C29 C28 C31 122.4(2)
C30 C29 C28 122.3(2)
C30 C29 H29A 118.9
C28 C29 H29A 118.9
C29 C30 C25 120.4(2)
C29 C30 H30A 119.8
C25 C30 H30A 119.8
C28 C31 H31A 109.5
C28 C31 H31B 109.5
H31A C31 H31B 109.5
C28 C31 H31C 109.5
H31A C31 H31C 109.5
H31B C31 H31C 109.5
C13 N1 C12 117.25(19)
C25 N2 C24 118.83(17)
C25 N2 C23 121.93(17)
C24 N2 C23 113.24(17)

loop_
_geom_bond_atom_site_label_1
_geom_bond_atom_site_label_2
_geom_bond_distance
P1 C6 1.831(2)
P1 C17 1.834(2)
P1 C12 1.851(2)
P1 Fe2 2.2373(6)
Fe1 C2 1.786(2)
Fe1 C3 1.790(2)
Fe1 C1 1.817(2)
Fe1 S1 2.2699(6)
Fe1 S2 2.2915(6)
Fe1 Fe2 2.5104(4)
Fe2 C5 1.774(2)
Fe2 C4 1.780(2)
Fe2 S2 2.2720(6)
Fe2 S1 2.2977(6)
S1 C23 1.875(2)
S2 C24 1.870(2)
O1 C1 1.141(3)
O2 C2 1.146(3)
O3 C3 1.145(3)
O4 C4 1.144(3)
O5 C5 1.146(3)
C6 C7 1.391(3)
C6 C11 1.396(3)
C7 C8 1.389(3)
C7 H7A 0.9500
C8 C9 1.381(3)
C8 H8A 0.9500
C9 C10 1.387(3)
C9 H9A 0.9500
C10 C11 1.381(3)
C10 H10A 0.9500
C11 H11A 0.9500
C12 N1 1.358(3)
C12 C16 1.391(3)
C13 N1 1.357(3)
C13 C14 1.374(3)
C13 H13A 0.9500
C14 C15 1.378(3)
C14 H14A 0.9500
C15 C16 1.390(3)
C15 H15A 0.9500
C16 H16A 0.9500
C17 C18 1.386(3)
C17 C22 1.401(3)
C18 C19 1.394(3)
C18 H18A 0.9500
C19 C20 1.382(3)
C19 H19A 0.9500
C20 C21 1.390(3)
C20 H20A 0.9500
C21 C22 1.378(3)
C21 H21A 0.9500
C22 H22A 0.9500
C23 N2 1.431(3)
C23 H23A 0.9900
C23 H23B 0.9900
C24 N2 1.425(3)
C24 H24A 0.9900
C24 H24B 0.9900
C25 C26 1.394(3)
C25 C30 1.406(3)
C25 N2 1.414(3)
C26 C27 1.387(3)
C26 H26A 0.9500
C27 C28 1.390(3)
C27 H27A 0.9500
C28 C29 1.394(3)
C28 C31 1.512(3)
C29 C30 1.376(3)
C29 H29A 0.9500
C30 H30A 0.9500
C31 H31A 0.9800
C31 H31B 0.9800
C31 H31C 0.9800

loop_
_geom_torsion_atom_site_label_1
_geom_torsion_atom_site_label_2
_geom_torsion_atom_site_label_3
_geom_torsion_atom_site_label_4
_geom_torsion
C6 P1 Fe2 C5 -139.01(10)
C17 P1 Fe2 C5 94.41(10)
C12 P1 Fe2 C5 -22.37(10)
C6 P1 Fe2 C4 -46.65(10)
C17 P1 Fe2 C4 -173.23(10)
C12 P1 Fe2 C4 69.99(10)
C6 P1 Fe2 S2 130.83(7)
C17 P1 Fe2 S2 4.25(7)
C12 P1 Fe2 S2 -112.54(7)
C6 P1 Fe2 S1 42.02(8)
C17 P1 Fe2 S1 -84.56(7)
C12 P1 Fe2 S1 158.66(7)
C6 P1 Fe2 Fe1 99.35(8)
C17 P1 Fe2 Fe1 -27.23(9)
C12 P1 Fe2 Fe1 -144.01(8)
C2 Fe1 Fe2 C5 -10.69(9)
C3 Fe1 Fe2 C5 81.44(10)
C1 Fe1 Fe2 C5 -162.5(2)
S1 Fe1 Fe2 C5 170.64(7)
S2 Fe1 Fe2 C5 -83.44(7)
C2 Fe1 Fe2 C4 -105.22(10)
C3 Fe1 Fe2 C4 -13.08(10)
C1 Fe1 Fe2 C4 103.0(2)
S1 Fe1 Fe2 C4 76.12(7)
S2 Fe1 Fe2 C4 -177.97(7)
C2 Fe1 Fe2 P1 109.95(8)
C3 Fe1 Fe2 P1 -157.92(8)
C1 Fe1 Fe2 P1 -41.8(2)
S1 Fe1 Fe2 P1 -68.71(5)
S2 Fe1 Fe2 P1 37.20(5)
C2 Fe1 Fe2 S2 72.75(7)
C3 Fe1 Fe2 S2 164.88(7)
C1 Fe1 Fe2 S2 -79.04(19)
S1 Fe1 Fe2 S2 -105.92(2)
C2 Fe1 Fe2 S1 178.66(7)
C3 Fe1 Fe2 S1 -89.20(7)
C1 Fe1 Fe2 S1 26.88(19)
S2 Fe1 Fe2 S1 105.92(2)
C2 Fe1 S1 C23 106.8(2)
C3 Fe1 S1 C23 -156.99(10)
C1 Fe1 S1 C23 -58.12(10)
S2 Fe1 S1 C23 57.47(7)
Fe2 Fe1 S1 C23 111.03(8)
C2 Fe1 S1 Fe2 -4.2(2)
C3 Fe1 S1 Fe2 91.98(7)
C1 Fe1 S1 Fe2 -169.15(7)
S2 Fe1 S1 Fe2 -53.558(17)
C5 Fe2 S1 C23 -122.76(17)
C4 Fe2 S1 C23 148.58(10)
P1 Fe2 S1 C23 54.93(8)
S2 Fe2 S1 C23 -47.34(8)
Fe1 Fe2 S1 C23 -101.60(8)
C5 Fe2 S1 Fe1 -21.16(15)
C4 Fe2 S1 Fe1 -109.82(7)
P1 Fe2 S1 Fe1 156.53(2)
S2 Fe2 S1 Fe1 54.258(17)
C5 Fe2 S2 C24 -151.99(9)
C4 Fe2 S2 C24 113.2(2)
P1 Fe2 S2 C24 -58.85(7)
S1 Fe2 S2 C24 53.52(7)
Fe1 Fe2 S2 C24 107.00(7)
C5 Fe2 S2 Fe1 101.01(7)
C4 Fe2 S2 Fe1 6.2(2)
P1 Fe2 S2 Fe1 -165.84(2)
S1 Fe2 S2 Fe1 -53.474(18)
C2 Fe1 S2 C24 146.32(10)
C3 Fe1 S2 C24 -128.62(14)
C1 Fe1 S2 C24 51.89(12)
S1 Fe1 S2 C24 -47.11(8)
Fe2 Fe1 S2 C24 -101.51(8)
C2 Fe1 S2 Fe2 -112.17(7)
C3 Fe1 S2 Fe2 -27.11(13)
C1 Fe1 S2 Fe2 153.40(9)
S1 Fe1 S2 Fe2 54.403(18)
C2 Fe1 C1 O1 78(2)
C3 Fe1 C1 O1 -14(2)
S1 Fe1 C1 O1 -106.2(19)
S2 Fe1 C1 O1 165.6(19)
Fe2 Fe1 C1 O1 -128.9(19)
C3 Fe1 C2 O2 -145(5)
C1 Fe1 C2 O2 116(5)
S1 Fe1 C2 O2 -49(5)
S2 Fe1 C2 O2 1(5)
Fe2 Fe1 C2 O2 -52(5)
C2 Fe1 C3 O3 40(4)
C1 Fe1 C3 O3 137(4)
S1 Fe1 C3 O3 -122(4)
S2 Fe1 C3 O3 -43(4)
Fe2 Fe1 C3 O3 -65(4)
C5 Fe2 C4 O4 -102(4)
P1 Fe2 C4 O4 165(4)
S2 Fe2 C4 O4 -8(4)
S1 Fe2 C4 O4 52(4)
Fe1 Fe2 C4 O4 -2(4)
C4 Fe2 C5 O5 -54(50)
P1 Fe2 C5 O5 40(50)
S2 Fe2 C5 O5 144(100)
S1 Fe2 C5 O5 -142(100)
Fe1 Fe2 C5 O5 -160(100)
C17 P1 C6 C7 110.20(17)
C12 P1 C6 C7 -143.98(16)
Fe2 P1 C6 C7 -21.39(19)
C17 P1 C6 C11 -71.31(18)
C12 P1 C6 C11 34.52(18)
Fe2 P1 C6 C11 157.11(14)
C11 C6 C7 C8 0.5(3)
P1 C6 C7 C8 178.97(16)
C6 C7 C8 C9 -1.1(3)
C7 C8 C9 C10 0.9(3)
C8 C9 C10 C11 0.0(3)
C9 C10 C11 C6 -0.7(3)
C7 C6 C11 C10 0.5(3)
P1 C6 C11 C10 -178.04(16)
C6 P1 C12 N1 74.52(16)
C17 P1 C12 N1 -177.36(15)
Fe2 P1 C12 N1 -52.58(16)
C6 P1 C12 C16 -106.20(18)
C17 P1 C12 C16 1.91(19)
Fe2 P1 C12 C16 126.69(16)
N1 C13 C14 C15 2.0(3)
C13 C14 C15 C16 -1.1(3)
C14 C15 C16 C12 -0.7(3)
N1 C12 C16 C15 1.7(3)
P1 C12 C16 C15 -177.54(17)
C6 P1 C17 C18 -9.51(19)
C12 P1 C17 C18 -114.15(18)
Fe2 P1 C17 C18 123.65(16)
C6 P1 C17 C22 174.09(15)
C12 P1 C17 C22 69.45(16)
Fe2 P1 C17 C22 -52.75(16)
C22 C17 C18 C19 0.8(3)
P1 C17 C18 C19 -175.48(16)
C17 C18 C19 C20 0.3(3)
C18 C19 C20 C21 -1.5(3)
C19 C20 C21 C22 1.5(3)
C20 C21 C22 C17 -0.3(3)
C18 C17 C22 C21 -0.8(3)
P1 C17 C22 C21 175.73(15)
Fe1 S1 C23 N2 -18.40(18)
Fe2 S1 C23 N2 54.75(18)
Fe2 S2 C24 N2 -78.30(16)
Fe1 S2 C24 N2 -6.46(17)
C30 C25 C26 C27 -1.6(3)
N2 C25 C26 C27 -177.6(2)
C25 C26 C27 C28 0.3(4)
C26 C27 C28 C29 1.2(3)
C26 C27 C28 C31 -179.2(2)
C27 C28 C29 C30 -1.3(3)
C31 C28 C29 C30 179.1(2)
C28 C29 C30 C25 0.0(3)
C26 C25 C30 C29 1.5(3)
N2 C25 C30 C29 177.56(19)
C14 C13 N1 C12 -1.1(3)
C16 C12 N1 C13 -0.8(3)
P1 C12 N1 C13 178.46(16)
C26 C25 N2 C24 5.5(3)
C30 C25 N2 C24 -170.50(18)
C26 C25 N2 C23 -145.4(2)
C30 C25 N2 C23 38.6(3)
S2 C24 N2 C25 -79.7(2)
S2 C24 N2 C23 73.6(2)
S1 C23 N2 C25 92.8(2)
S1 C23 N2 C24 -59.6(2)
